data_2102391
loop_
_publ_author_name
'Marsh, Richard E.'

_publ_section_title
;
 Space group <i>Cc</i>: an update
;
_journal_issue 2
_journal_name_full 'Acta Crystallographica Section B'
_journal_page_first 252
_journal_page_last 253
_journal_paper_doi 10.1107/S0108768104003878
_journal_volume 60
_journal_year 2004
_chemical_formula_moiety 'C12 H30 N9 O9 Nd'
_chemical_formula_sum 'C12 H30 N9 Nd O9'
_space_group_crystal_system monoclinic
_space_group_IT_number 15
_symmetry_space_group_name_H-M 'C 1 2/c 1'
_audit_creation_method CRYM
_cell_angle_alpha 90
_cell_angle_beta 96.74
_cell_angle_gamma 90
_cell_formula_units_Z 4
_cell_length_a 10.6680
_cell_length_b 15.0260
_cell_length_c 13.8170
_cell_volume 2199.522
_cod_data_source_file bk0142.cif
_cod_data_source_block NIPREJ
_cod_depositor_comments
;
 Adding the _cell_formula_units_Z data item.

 Antanas Vaitkus,
 2017-08-05

  Added moiety chemical formula from Marsh (2004) paper.
  The summary chemical formula is calculated from moiety formula using
  AdHocParser
  (svn://www.crystallography.net/cod-tools/trunk/Formulae/AdHocParser.yp,
  revision 1441.)

  Andrius Merkys
  2013-11-11
;
_cod_original_sg_symbol_H-M C2/c
_cod_database_code 2102391

loop_
_atom_site_label
_atom_site_type_symbol
_atom_site_fract_x
_atom_site_fract_y
_atom_site_fract_z
Nd1 Nd 0.00000 0.15450 0.25000
O1 O 0.00240 -0.00140 0.32875
O3 O 0.00000 -0.12610 0.25000
O4 O -0.13120 0.28670 0.20965
O5 O -0.17850 0.37640 0.32270
O6 O -0.15850 0.42530 0.18025
N1 N 0.10055 0.20105 0.08820
N2 N -0.15635 0.14885 0.08060
N3 N -0.23855 0.09700 0.25875
N7 N 0.00000 -0.04510 0.25000
N8 N -0.15630 0.36470 0.24015
C1 C 0.00900 0.21445 -0.00160
C2 C -0.09400 0.14045 -0.00920
C3 C -0.25780 0.07975 0.07795
C4 C -0.33000 0.10235 0.16580
C5 C -0.29700 0.13670 0.34335
C6 C -0.20085 0.13590 0.43700
